data_4035186
loop_
_publ_author_name
'Yokoi, Taiki'
'Tanimoto, Hiroki'
'Ueda, Tomomi'
'Morimoto, Tsumoru'
'Kakiuchi, Kiyomi'

_publ_section_title
;
 Site-Selective Conversion of Azido Groups at Carbonyl \a-Positions to
 Diazo Groups in Diazido and Triazido Compounds.
;
_journal_issue 19
_journal_name_full 'The Journal of organic chemistry'
_journal_page_first 12103
_journal_page_last 12121
_journal_paper_doi 10.1021/acs.joc.8b02074
_journal_volume 83
_journal_year 2018
_chemical_formula_moiety 'C22 H21 N3 O3 S'
_chemical_formula_sum 'C22 H21 N3 O3 S'
_chemical_formula_weight 407.49
_space_group_crystal_system monoclinic
_space_group_IT_number 14
_space_group_name_Hall '-P 2ybc'
_space_group_name_H-M_alt 'P 1 21/c 1'
_atom_sites_solution_hydrogens geom
_atom_sites_solution_primary direct
_atom_sites_solution_secondary difmap
_cell_angle_alpha 90.0000
_cell_angle_beta 98.126(7)
_cell_angle_gamma 90.0000
_cell_formula_units_Z 4
_cell_length_a 10.37797(19)
_cell_length_b 9.68067(18)
_cell_length_c 20.4861(4)
_cell_measurement_reflns_used 26483
_cell_measurement_temperature 123
_cell_measurement_theta_max 27.50
_cell_measurement_theta_min 3.02
_cell_volume 2037.49(8)
_computing_cell_refinement 'RAPID AUTO'
_computing_data_collection 'RAPID AUTO (Rigaku, ????)'
_computing_data_reduction 'RAPID AUTO'
_computing_molecular_graphics 'CrystalStructure 4.2.4'
_computing_publication_material 'CrystalStructure 4.2.4 (Rigaku, 2016)'
_computing_structure_refinement 'SHELXL Version 2016/6 (Sheldrick, 2008)'
_computing_structure_solution 'SHELXT Version 2014/5 (Sheldrick, 2014)'
_diffrn_ambient_temperature 123
_diffrn_detector_area_resol_mean 10.000
_diffrn_measured_fraction_theta_full 0.998
_diffrn_measured_fraction_theta_max 0.999
_diffrn_measurement_device_type 'Rigaku R-AXIS RAPID'
_diffrn_measurement_method \w
_diffrn_radiation_type 'Mo K\a'
_diffrn_radiation_wavelength 0.71075
_diffrn_reflns_av_R_equivalents 0.0325
_diffrn_reflns_Laue_measured_fraction_full 0.998
_diffrn_reflns_Laue_measured_fraction_max 0.999
_diffrn_reflns_limit_h_max 13
_diffrn_reflns_limit_h_min -13
_diffrn_reflns_limit_k_max 12
_diffrn_reflns_limit_k_min -12
_diffrn_reflns_limit_l_max 25
_diffrn_reflns_limit_l_min -26
_diffrn_reflns_number 33730
_diffrn_reflns_point_group_measured_fraction_full 0.998
_diffrn_reflns_point_group_measured_fraction_max 0.999
_diffrn_reflns_theta_full 25.242
_diffrn_reflns_theta_max 27.485
_diffrn_reflns_theta_min 3.016
_diffrn_standards_number 0
_exptl_absorpt_coefficient_mu 0.187
_exptl_absorpt_correction_T_max 0.996
_exptl_absorpt_correction_T_min 0.834
_exptl_absorpt_correction_type multi-scan
_exptl_absorpt_process_details 'ABSCOR (Rigaku, 1995)'
_exptl_crystal_colour colorless
_exptl_crystal_density_diffrn 1.328
_exptl_crystal_density_method 'not measured'
_exptl_crystal_description prism
_exptl_crystal_F_000 856.00
_exptl_crystal_size_max 0.120
_exptl_crystal_size_mid 0.090
_exptl_crystal_size_min 0.020
_refine_diff_density_max 0.45
_refine_diff_density_min -0.35
_refine_ls_extinction_method none
_refine_ls_goodness_of_fit_ref 1.041
_refine_ls_hydrogen_treatment mixed
_refine_ls_number_parameters 268
_refine_ls_number_reflns 4683
_refine_ls_number_restraints 0
_refine_ls_R_factor_all 0.0463
_refine_ls_R_factor_gt 0.0380
_refine_ls_shift/su_max 0.001
_refine_ls_structure_factor_coef Fsqd
_refine_ls_weighting_details 'w = 1/[\s^2^(Fo^2^)+(0.0442P)^2^+1.0946P] where P=(Fo^2^+2Fc^2^)/3'
_refine_ls_weighting_scheme calc
_refine_ls_wR_factor_gt 0.0906
_refine_ls_wR_factor_ref 0.0948
_reflns_Friedel_coverage 0.000
_reflns_number_gt 4042
_reflns_number_total 4683
_reflns_threshold_expression F^2^>2.0\s(F^2^)
_cod_data_source_file jo8b02074_si_002.cif
_cod_data_source_block TY_08_126_02
_cod_original_cell_volume 2037.48(7)
_cod_database_code 4035186

loop_
_space_group_symop_id
_space_group_symop_operation_xyz
1 +X,+Y,+Z
2 -X,1/2+Y,1/2-Z
3 -X,-Y,-Z
4 +X,-1/2-Y,-1/2+Z

loop_
_atom_site_label
_atom_site_type_symbol
_atom_site_fract_x
_atom_site_fract_y
_atom_site_fract_z
_atom_site_U_iso_or_equiv
_atom_site_adp_type
_atom_site_occupancy
_atom_site_site_symmetry_order
_atom_site_calc_flag
_atom_site_refinement_flags_posn
_atom_site_refinement_flags_adp
S1 S 0.54541(3) 0.45725(3) 0.39509(2) 0.01866(9) Uani 1 1 d . .
O1 O 0.13363(10) 0.50044(11) 0.44299(5) 0.0243(2) Uani 1 1 d . .
O2 O 0.60029(10) 0.40536(10) 0.45899(5) 0.0233(2) Uani 1 1 d . .
O3 O 0.54412(10) 0.37159(11) 0.33829(5) 0.0264(2) Uani 1 1 d . .
N1 N 0.14903(12) 0.73261(12) 0.45883(6) 0.0203(2) Uani 1 1 d . .
N2 N 0.32657(11) 0.56567(12) 0.35119(6) 0.0178(2) Uani 1 1 d . .
N3 N 0.39288(11) 0.49153(13) 0.40392(6) 0.0192(2) Uani 1 1 d . .
H2 H 0.3837(18) 0.519(2) 0.4411(10) 0.031(5) Uiso 1 1 d . .
C1 C 0.08412(17) 0.72474(17) 0.51784(8) 0.0306(3) Uani 1 1 d . .
H1A H 0.039159 0.812050 0.523437 0.037 Uiso 1 1 calc R U
H1B H 0.149054 0.707845 0.556609 0.037 Uiso 1 1 calc R U
H1C H 0.020769 0.649057 0.512902 0.037 Uiso 1 1 calc R U
C2 C 0.20167(14) 0.86228(14) 0.44105(7) 0.0203(3) Uani 1 1 d . .
C3 C 0.11734(16) 0.96946(16) 0.41969(8) 0.0278(3) Uani 1 1 d . .
H3A H 0.026129 0.957891 0.418484 0.033 Uiso 1 1 calc R U
C4 C 0.16664(18) 1.09342(17) 0.40014(8) 0.0341(4) Uani 1 1 d . .
H4 H 0.109081 1.167182 0.385912 0.041 Uiso 1 1 calc R U
C5 C 0.29988(19) 1.11031(17) 0.40124(8) 0.0343(4) Uani 1 1 d . .
H5 H 0.333385 1.194812 0.387103 0.041 Uiso 1 1 calc R U
C6 C 0.38350(17) 1.00341(17) 0.42304(8) 0.0311(3) Uani 1 1 d . .
H6 H 0.474634 1.014944 0.423902 0.037 Uiso 1 1 calc R U
C7 C 0.33526(15) 0.87900(15) 0.44375(7) 0.0237(3) Uani 1 1 d . .
H7 H 0.393052 0.806459 0.459527 0.028 Uiso 1 1 calc R U
C8 C 0.16572(13) 0.61513(14) 0.42575(7) 0.0183(3) Uani 1 1 d . .
C9 C 0.22384(13) 0.63018(14) 0.36187(6) 0.0177(3) Uani 1 1 d . .
C10 C 0.15286(13) 0.71328(14) 0.30760(7) 0.0181(3) Uani 1 1 d . .
C11 C 0.01705(14) 0.71966(15) 0.29933(7) 0.0227(3) Uani 1 1 d . .
H11 H -0.029790 0.673981 0.329635 0.027 Uiso 1 1 calc R U
C12 C -0.04936(15) 0.79286(16) 0.24676(8) 0.0262(3) Uani 1 1 d . .
H12 H -0.141782 0.795805 0.240645 0.031 Uiso 1 1 calc R U
C13 C 0.01873(15) 0.86152(15) 0.20326(7) 0.0258(3) Uani 1 1 d . .
H13 H -0.026997 0.910254 0.166908 0.031 Uiso 1 1 calc R U
C14 C 0.15363(15) 0.85928(15) 0.21268(7) 0.0254(3) Uani 1 1 d . .
H14 H 0.200187 0.908562 0.183412 0.030 Uiso 1 1 calc R U
C15 C 0.22092(14) 0.78536(15) 0.26467(7) 0.0212(3) Uani 1 1 d . .
H15 H 0.313375 0.783961 0.270946 0.025 Uiso 1 1 calc R U
C16 C 0.61609(13) 0.61652(15) 0.38011(7) 0.0196(3) Uani 1 1 d . .
C17 C 0.68141(15) 0.69228(16) 0.43234(7) 0.0246(3) Uani 1 1 d . .
H17 H 0.697266 0.654024 0.475431 0.030 Uiso 1 1 calc R U
C18 C 0.72295(16) 0.82503(17) 0.42013(8) 0.0290(3) Uani 1 1 d . .
H18 H 0.768523 0.877302 0.455298 0.035 Uiso 1 1 calc R U
C19 C 0.69910(15) 0.88298(17) 0.35737(8) 0.0287(3) Uani 1 1 d . .
C20 C 0.63534(15) 0.80391(18) 0.30592(8) 0.0296(3) Uani 1 1 d . .
H20 H 0.619822 0.841877 0.262758 0.036 Uiso 1 1 calc R U
C21 C 0.59419(14) 0.67083(17) 0.31662(7) 0.0255(3) Uani 1 1 d . .
H21 H 0.551573 0.617312 0.281105 0.031 Uiso 1 1 calc R U
C22 C 0.7397(2) 1.0290(2) 0.34502(10) 0.0441(5) Uani 1 1 d . .
H22A H 0.815288 1.027592 0.321242 0.053 Uiso 1 1 calc R U
H22B H 0.762673 1.076749 0.387235 0.053 Uiso 1 1 calc R U
H22C H 0.667634 1.077551 0.318537 0.053 Uiso 1 1 calc R U

loop_
_atom_site_aniso_label
_atom_site_aniso_U_11
_atom_site_aniso_U_22
_atom_site_aniso_U_33
_atom_site_aniso_U_23
_atom_site_aniso_U_13
_atom_site_aniso_U_12
S1 0.01872(16) 0.01881(17) 0.01804(17) 0.00001(13) 0.00118(12) 0.00294(13)
O1 0.0264(5) 0.0220(5) 0.0251(5) 0.0016(4) 0.0057(4) -0.0049(4)
O2 0.0240(5) 0.0221(5) 0.0227(5) 0.0036(4) -0.0002(4) 0.0041(4)
O3 0.0275(5) 0.0269(5) 0.0243(5) -0.0060(4) 0.0018(4) 0.0059(4)
N1 0.0218(6) 0.0206(6) 0.0195(6) -0.0005(5) 0.0067(5) -0.0005(5)
N2 0.0177(5) 0.0173(5) 0.0178(5) 0.0004(4) 0.0006(4) -0.0002(4)
N3 0.0188(5) 0.0215(6) 0.0172(6) 0.0010(5) 0.0022(4) 0.0021(5)
C1 0.0367(9) 0.0313(8) 0.0274(8) -0.0007(6) 0.0174(7) -0.0009(7)
C2 0.0253(7) 0.0195(7) 0.0163(6) -0.0015(5) 0.0042(5) -0.0001(5)
C3 0.0296(8) 0.0282(8) 0.0262(8) 0.0009(6) 0.0063(6) 0.0064(6)
C4 0.0490(10) 0.0252(8) 0.0292(8) 0.0059(6) 0.0098(7) 0.0118(7)
C5 0.0534(10) 0.0215(8) 0.0299(8) 0.0015(6) 0.0128(7) -0.0058(7)
C6 0.0323(8) 0.0292(8) 0.0326(8) -0.0019(7) 0.0070(7) -0.0076(7)
C7 0.0260(7) 0.0208(7) 0.0239(7) -0.0006(6) 0.0027(6) -0.0005(6)
C8 0.0150(6) 0.0208(7) 0.0184(6) 0.0010(5) 0.0003(5) -0.0010(5)
C9 0.0174(6) 0.0173(6) 0.0182(6) -0.0029(5) 0.0016(5) -0.0035(5)
C10 0.0194(6) 0.0163(6) 0.0186(6) -0.0023(5) 0.0028(5) 0.0006(5)
C11 0.0210(7) 0.0240(7) 0.0231(7) 0.0002(6) 0.0032(5) -0.0007(6)
C12 0.0212(7) 0.0281(8) 0.0279(8) -0.0009(6) -0.0013(6) 0.0031(6)
C13 0.0311(8) 0.0219(7) 0.0228(7) 0.0017(6) -0.0020(6) 0.0056(6)
C14 0.0315(8) 0.0223(7) 0.0232(7) 0.0037(6) 0.0070(6) 0.0012(6)
C15 0.0212(7) 0.0202(7) 0.0227(7) -0.0008(5) 0.0047(5) 0.0013(5)
C16 0.0162(6) 0.0221(7) 0.0207(7) 0.0033(5) 0.0037(5) 0.0014(5)
C17 0.0271(7) 0.0269(8) 0.0194(7) 0.0038(6) 0.0013(6) -0.0019(6)
C18 0.0302(8) 0.0287(8) 0.0271(8) 0.0019(6) 0.0005(6) -0.0059(6)
C19 0.0223(7) 0.0297(8) 0.0343(8) 0.0107(7) 0.0047(6) -0.0017(6)
C20 0.0224(7) 0.0412(9) 0.0247(8) 0.0141(7) 0.0012(6) -0.0001(7)
C21 0.0198(7) 0.0372(9) 0.0191(7) 0.0030(6) 0.0019(5) -0.0014(6)
C22 0.0430(10) 0.0364(10) 0.0516(11) 0.0178(9) 0.0020(9) -0.0094(8)

loop_
_atom_type_symbol
_atom_type_description
_atom_type_scat_dispersion_real
_atom_type_scat_dispersion_imag
_atom_type_scat_source
C C 0.0033 0.0016
;
International Tables for Crystallography
(Vol. C, Tables 4.2.6.8 and 6.1.1.4)
;
H H 0.0000 0.0000
;
International Tables for Crystallography
(Vol. C, Table 6.1.1.4)
;
N N 0.0061 0.0033
;
International Tables for Crystallography
(Vol. C, Tables 4.2.6.8 and 6.1.1.4)
;
O O 0.0106 0.0060
;
International Tables for Crystallography
(Vol. C, Tables 4.2.6.8 and 6.1.1.4)
;
S S 0.1246 0.1234
;
International Tables for Crystallography
(Vol. C, Tables 4.2.6.8 and 6.1.1.4)
;

loop_
_geom_angle_atom_site_label_1
_geom_angle_atom_site_label_2
_geom_angle_atom_site_label_3
_geom_angle
O3 S1 O2 119.64(6)
O3 S1 N3 107.89(6)
O2 S1 N3 103.42(6)
O3 S1 C16 108.92(7)
O2 S1 C16 110.12(6)
N3 S1 C16 105.88(6)
C8 N1 C2 121.97(11)
C8 N1 C1 118.51(12)
C2 N1 C1 119.33(12)
C9 N2 N3 116.75(12)
N2 N3 S1 113.21(9)
N2 N3 H2 116.2(13)
S1 N3 H2 113.8(13)
N1 C1 H1A 109.5
N1 C1 H1B 109.5
H1A C1 H1B 109.5
N1 C1 H1C 109.5
H1A C1 H1C 109.5
H1B C1 H1C 109.5
C3 C2 C7 120.45(14)
C3 C2 N1 119.20(13)
C7 C2 N1 120.33(13)
C4 C3 C2 119.76(15)
C4 C3 H3A 120.1
C2 C3 H3A 120.1
C3 C4 C5 120.30(15)
C3 C4 H4 119.9
C5 C4 H4 119.9
C6 C5 C4 119.65(15)
C6 C5 H5 120.2
C4 C5 H5 120.2
C5 C6 C7 120.59(16)
C5 C6 H6 119.7
C7 C6 H6 119.7
C2 C7 C6 119.22(14)
C2 C7 H7 120.4
C6 C7 H7 120.4
O1 C8 N1 124.07(13)
O1 C8 C9 119.41(12)
N1 C8 C9 116.49(12)
N2 C9 C10 118.30(12)
N2 C9 C8 122.71(12)
C10 C9 C8 118.78(11)
C15 C10 C11 119.66(13)
C15 C10 C9 120.26(12)
C11 C10 C9 120.08(12)
C12 C11 C10 119.89(14)
C12 C11 H11 120.1
C10 C11 H11 120.1
C13 C12 C11 120.15(14)
C13 C12 H12 119.9
C11 C12 H12 119.9
C12 C13 C14 120.05(14)
C12 C13 H13 120.0
C14 C13 H13 120.0
C13 C14 C15 120.26(14)
C13 C14 H14 119.9
C15 C14 H14 119.9
C14 C15 C10 119.92(13)
C14 C15 H15 120.0
C10 C15 H15 120.0
C21 C16 C17 121.12(14)
C21 C16 S1 118.61(11)
C17 C16 S1 119.95(11)
C18 C17 C16 118.61(13)
C18 C17 H17 120.7
C16 C17 H17 120.7
C17 C18 C19 121.31(15)
C17 C18 H18 119.3
C19 C18 H18 119.3
C20 C19 C18 118.76(15)
C20 C19 C22 120.20(15)
C18 C19 C22 121.04(16)
C21 C20 C19 121.06(14)
C21 C20 H20 119.5
C19 C20 H20 119.5
C20 C21 C16 119.10(14)
C20 C21 H21 120.4
C16 C21 H21 120.4
C19 C22 H22A 109.5
C19 C22 H22B 109.5
H22A C22 H22B 109.5
C19 C22 H22C 109.5
H22A C22 H22C 109.5
H22B C22 H22C 109.5

loop_
_geom_bond_atom_site_label_1
_geom_bond_atom_site_label_2
_geom_bond_distance
S1 O3 1.4274(11)
S1 O2 1.4422(10)
S1 N3 1.6521(12)
S1 C16 1.7530(15)
O1 C8 1.2255(17)
N1 C8 1.3475(18)
N1 C2 1.4363(18)
N1 C1 1.4667(18)
N2 C9 1.2808(18)
N2 N3 1.3947(16)
N3 H2 0.82(2)
C1 H1A 0.9800
C1 H1B 0.9800
C1 H1C 0.9800
C2 C3 1.388(2)
C2 C7 1.389(2)
C3 C4 1.386(2)
C3 H3A 0.9500
C4 C5 1.389(3)
C4 H4 0.9500
C5 C6 1.383(3)
C5 H5 0.9500
C6 C7 1.393(2)
C6 H6 0.9500
C7 H7 0.9500
C8 C9 1.5233(19)
C9 C10 1.4813(19)
C10 C15 1.3911(19)
C10 C11 1.3970(19)
C11 C12 1.388(2)
C11 H11 0.9500
C12 C13 1.383(2)
C12 H12 0.9500
C13 C14 1.386(2)
C13 H13 0.9500
C14 C15 1.387(2)
C14 H14 0.9500
C15 H15 0.9500
C16 C21 1.3914(19)
C16 C17 1.392(2)
C17 C18 1.389(2)
C17 H17 0.9500
C18 C19 1.392(2)
C18 H18 0.9500
C19 C20 1.392(2)
C19 C22 1.506(2)
C20 C21 1.384(2)
C20 H20 0.9500
C21 H21 0.9500
C22 H22A 0.9800
C22 H22B 0.9800
C22 H22C 0.9800

loop_
_geom_hbond_atom_site_label_D
_geom_hbond_atom_site_label_H
_geom_hbond_atom_site_label_A
_geom_hbond_site_symmetry_A
_geom_hbond_distance_DA
_geom_hbond_distance_DH
_geom_hbond_distance_HA
_geom_hbond_angle_DHA
_geom_hbond_publ_flag
N3 H2 O1 . 2.9147(16) 0.825 2.607 103.7 no
N3 H2 O2 3_666 2.9719(16) 0.825 2.158 169.0 no

loop_
_geom_torsion_atom_site_label_1
_geom_torsion_atom_site_label_2
_geom_torsion_atom_site_label_3
_geom_torsion_atom_site_label_4
_geom_torsion
C9 N2 N3 S1 -160.33(10)
O3 S1 N3 N2 -62.77(11)
O2 S1 N3 N2 169.54(9)
C16 S1 N3 N2 53.72(11)
C8 N1 C2 C3 116.84(15)
C1 N1 C2 C3 -68.18(18)
C8 N1 C2 C7 -61.66(19)
C1 N1 C2 C7 113.33(16)
C7 C2 C3 C4 0.8(2)
N1 C2 C3 C4 -177.68(13)
C2 C3 C4 C5 0.6(2)
C3 C4 C5 C6 -1.1(2)
C4 C5 C6 C7 0.1(3)
C3 C2 C7 C6 -1.7(2)
N1 C2 C7 C6 176.73(13)
C5 C6 C7 C2 1.3(2)
C2 N1 C8 O1 172.63(13)
C1 N1 C8 O1 -2.4(2)
C2 N1 C8 C9 -9.66(19)
C1 N1 C8 C9 175.32(12)
N3 N2 C9 C10 178.30(11)
N3 N2 C9 C8 -7.02(19)
O1 C8 C9 N2 -57.75(19)
N1 C8 C9 N2 124.42(14)
O1 C8 C9 C10 116.90(14)
N1 C8 C9 C10 -60.92(16)
N2 C9 C10 C15 -36.45(19)
C8 C9 C10 C15 148.66(13)
N2 C9 C10 C11 143.58(14)
C8 C9 C10 C11 -31.31(18)
C15 C10 C11 C12 2.8(2)
C9 C10 C11 C12 -177.27(13)
C10 C11 C12 C13 -1.2(2)
C11 C12 C13 C14 -1.1(2)
C12 C13 C14 C15 1.7(2)
C13 C14 C15 C10 -0.1(2)
C11 C10 C15 C14 -2.1(2)
C9 C10 C15 C14 177.89(13)
O3 S1 C16 C21 35.13(13)
O2 S1 C16 C21 168.16(11)
N3 S1 C16 C21 -80.66(12)
O3 S1 C16 C17 -151.21(12)
O2 S1 C16 C17 -18.19(14)
N3 S1 C16 C17 92.99(13)
C21 C16 C17 C18 1.0(2)
S1 C16 C17 C18 -172.48(12)
C16 C17 C18 C19 0.7(2)
C17 C18 C19 C20 -1.7(2)
C17 C18 C19 C22 177.56(16)
C18 C19 C20 C21 1.0(2)
C22 C19 C20 C21 -178.28(16)
C19 C20 C21 C16 0.7(2)
C17 C16 C21 C20 -1.7(2)
S1 C16 C21 C20 171.87(12)
